data_2005243
loop_
_publ_author_name
'Parvez, M.'
'Nicholson, R.'
'Simion, D.'
'Sorensen, T. S.'

_publ_contact_author
;
    Masood Parvez
    Department of Chemistry
    University of Calgary
    2500 University Drive N.W.
    Calgary, Alberta, Canada T2N 1N4
;
_publ_section_title
;
 Naphtho[2,3-<i>b</i>]cholestane
;
_journal_issue 8
_journal_name_full 'Acta Crystallographica Section C'
_journal_page_first 2113
_journal_page_last 2115
_journal_paper_doi 10.1107/S0108270196003599
_journal_volume 52
_journal_year 1996
_chemical_formula_analytical 'C35 H50'
_chemical_formula_moiety 'C35 H50'
_chemical_formula_structural 'C35 H50'
_chemical_formula_sum 'C35 H50'
_chemical_formula_weight 470.78
_space_group_IT_number 4
_symmetry_cell_setting monoclinic
_symmetry_space_group_name_Hall 'P 2yb'
_symmetry_space_group_name_H-M 'P 1 21 1'
_cell_angle_alpha 90
_cell_angle_beta 94.09(2)
_cell_angle_gamma 90
_cell_formula_units_Z 2
_cell_length_a 6.553(4)
_cell_length_b 10.893(4)
_cell_length_c 20.492(2)
_cell_measurement_reflns_used 21
_cell_measurement_temperature 296
_cell_measurement_theta_max 22.8
_cell_measurement_theta_min 18.8
_cell_volume 1459.0(10)
_computing_cell_refinement 'MSC/AFC Diffractometer Control Software'
_computing_data_collection
;MSC/AFC Diffractometer Control Software(Molecular Structure Corporation,
 1988)
;
_computing_data_reduction 'TEXSAN (Molecular Structure Corporation, 1994)'
_computing_publication_material TEXSAN
_computing_structure_refinement TEXSAN
_computing_structure_solution 'SHELXS86 (Sheldrick, 1985)'
_diffrn_ambient_temperature 296
_diffrn_measurement_device 'Rigaku AFC-6S'
_diffrn_measurement_method '\w/2\q scans'
_diffrn_radiation_monochromator graphite
_diffrn_radiation_source 'X-ray tube'
_diffrn_radiation_type 'Mo K\a '
_diffrn_radiation_wavelength 0.71069
_diffrn_reflns_av_R_equivalents 0.0453
_diffrn_reflns_limit_h_max 7
_diffrn_reflns_limit_h_min 0
_diffrn_reflns_limit_k_max 12
_diffrn_reflns_limit_k_min 0
_diffrn_reflns_limit_l_max 24
_diffrn_reflns_limit_l_min -24
_diffrn_reflns_number 2981
_diffrn_reflns_theta_max 25.0
_diffrn_reflns_theta_min 2.0
_diffrn_standards_decay_% 0.12
_diffrn_standards_interval_count 200
_diffrn_standards_number 3
_exptl_absorpt_coefficient_mu 0.059
_exptl_absorpt_correction_T_max 1.000
_exptl_absorpt_correction_T_min 0.781
_exptl_absorpt_correction_type ' \y-scans (North, Phillips & Mathews, 1968) '
_exptl_absorpt_process_details ' \y-scan (3 reflections) '
_exptl_crystal_colour colourless
_exptl_crystal_density_diffrn 1.072
_exptl_crystal_density_meas ?
_exptl_crystal_description plate
_exptl_crystal_F_000 520.00
_exptl_crystal_size_max 0.60
_exptl_crystal_size_mid 0.45
_exptl_crystal_size_min 0.15
_refine_diff_density_max 0.18
_refine_diff_density_min -0.16
_refine_ls_abs_structure_details ' abs. structure not determined '
_refine_ls_extinction_coef 13.41504
_refine_ls_extinction_method 'Zachariasen_type_2_Gaussian_isotropic (Zachariasen, 1968) '
_refine_ls_goodness_of_fit_obs 3.158
_refine_ls_hydrogen_treatment ' riding with C-H 0.95 \%A '
_refine_ls_matrix_type full
_refine_ls_number_parameters 317
_refine_ls_number_reflns 1175
_refine_ls_number_restraints 0
_refine_ls_R_factor_obs 0.0595
_refine_ls_shift/esd_max 0.031
_refine_ls_structure_factor_coef F
_refine_ls_weighting_details 'w = 1/[\s^2^(Fo) + 0.020(Fo^2^)]'
_refine_ls_weighting_scheme calc
_refine_ls_wR_factor_obs 0.0611
_reflns_number_observed 1175
_reflns_number_total 2730
_reflns_observed_criterion ' [I > 3.0\s(I)] '
_cod_data_source_file fg1167.cif
_cod_data_source_block 1
_cod_depositor_comments
;
The following automatic conversions were performed:

'_exptl_crystal_density_meas' value ' not measured' was changed to
'?' - the value is perceived as not measured.

Automatic conversion script
Id: cif_fix_values 3008 2015-01-20 13:52:24Z robertas 

The following automatic conversions were performed:

'_refine_ls_weighting_scheme' value '1/[\s^2^(Fo) + 0.020(Fo^2^)] '
was changed to 'calc'. New tag '_refine_ls_weighting_details' was
created. The value of the new tag was set to 'w = 1/[\s^2^(Fo) +
0.020(Fo^2^)]'.

Automatic conversion script
Id: cif_fix_values 3143 2015-03-26 13:38:13Z robertas 
;
_cod_original_cell_volume 1459.0(8)
_cod_original_sg_symbol_H-M 'P 21'
_cod_database_code 2005243

loop_
_symmetry_equiv_pos_as_xyz
'   +x,   +y,   +z'
'   -x,1/2+y,   -z'

loop_
_atom_site_aniso_label
_atom_site_aniso_U_11
_atom_site_aniso_U_22
_atom_site_aniso_U_33
_atom_site_aniso_U_12
_atom_site_aniso_U_13
_atom_site_aniso_U_23
C(1) 0.043(3) 0.059(4) 0.040(4) 0.008(3) 0.003(3) 0.002(3)
C(2) 0.044(4) 0.059(4) 0.049(4) -0.008(3) 0.017(3) -0.002(3)
C(3) 0.038(4) 0.060(4) 0.064(5) -0.007(3) 0.019(3) -0.008(3)
C(4) 0.054(4) 0.065(4) 0.074(5) 0.009(3) 0.035(4) 0.011(4)
C(5) 0.037(4) 0.066(4) 0.041(4) -0.005(3) 0.009(3) -0.007(3)
C(6) 0.054(4) 0.068(4) 0.050(4) 0.011(3) 0.012(3) -0.005(4)
C(7) 0.045(4) 0.071(4) 0.045(4) 0.009(4) 0.006(3) -0.001(4)
C(8) 0.041(4) 0.055(3) 0.054(4) 0.004(2) 0.017(3) -0.002(4)
C(9) 0.042(4) 0.051(3) 0.047(4) 0.002(3) 0.003(3) 0.001(3)
C(10) 0.044(4) 0.050(3) 0.041(4) 0.008(2) 0.012(2) -0.001(3)
C(11) 0.057(5) 0.071(4) 0.064(5) 0.025(4) 0.036(3) 0.024(4)
C(12) 0.042(4) 0.072(4) 0.055(5) 0.016(3) 0.011(3) 0.010(4)
C(13) 0.035(4) 0.058(3) 0.058(4) 0.002(3) 0.010(2) -0.002(4)
C(14) 0.036(4) 0.056(3) 0.058(4) -0.002(3) 0.010(3) -0.008(4)
C(15) 0.062(5) 0.049(4) 0.086(6) 0.011(3) 0.026(4) -0.007(4)
C(16) 0.062(4) 0.062(5) 0.052(5) 0.002(3) 0.007(3) -0.007(4)
C(17) 0.051(4) 0.060(3) 0.046(4) -0.009(3) -0.010(3) -0.019(3)
C(18) 0.060(5) 0.059(5) 0.070(5) -0.006(4) -0.005(3) -0.015(4)
C(19) 0.049(4) 0.064(5) 0.060(5) -0.014(4) -0.002(3) -0.010(4)
C(20) 0.065(5) 0.059(4) 0.078(5) -0.006(3) 0.023(4) 0.018(4)
C(21) 0.078(5) 0.091(6) 0.107(7) 0.020(5) 0.052(4) 0.012(5)
C(22) 0.079(6) 0.059(4) 0.151(7) -0.018(4) 0.045(5) 0.014(5)
C(23) 0.129(8) 0.079(5) 0.132(7) -0.021(6) 0.045(6) 0.007(5)
C(24) 0.138(8) 0.074(5) 0.156(9) -0.015(5) 0.070(7) 0.013(5)
C(25) 0.161(8) 0.112(7) 0.096(7) -0.047(7) 0.039(6) -0.024(6)
C(26) 0.38(2) 0.110(7) 0.148(10) -0.100(10) 0.110(10) -0.019(8)
C(27) 0.139(9) 0.30(2) 0.190(10) -0.034(10) 0.087(9) 0.020(10)
C(28) 0.051(4) 0.061(4) 0.028(4) -0.002(3) 0.018(3) -0.011(3)
C(29) 0.046(4) 0.053(4) 0.054(5) -0.014(3) 0.013(3) -0.008(3)
C(30) 0.058(5) 0.065(4) 0.032(4) 0.007(3) 0.012(3) -0.004(3)
C(31) 0.056(4) 0.058(5) 0.076(6) 0.005(4) -0.002(3) 0.014(3)
C(32) 0.077(5) 0.061(5) 0.038(4) 0.002(3) 0.004(3) 0.014(4)
C(33) 0.066(5) 0.068(4) 0.046(5) -0.001(3) 0.013(4) 0.012(4)
C(34) 0.047(3) 0.062(4) 0.037(4) -0.013(3) 0.002(3) -0.005(3)
C(35) 0.048(4) 0.063(4) 0.069(5) -0.013(3) 0.027(4) -0.006(4)

loop_
_atom_site_label
_atom_site_fract_x
_atom_site_fract_y
_atom_site_fract_z
_atom_site_U_iso_or_equiv
_atom_site_thermal_displace_type
C(1) .9657(9) .0888(6) .8272(3) .047(2) Uij
C(2) .9204(9) -.0299(6) .8612(3) .050(2) Uij
C(3) .7392(9) -.0436(6) .8958(3) .053(2) Uij
C(4) .5822(9) .0564(6) .8932(3) .063(2) Uij
C(5) .6625(9) .1823(5) .8718(3) .048(2) Uij
C(6) .4911(9) .2756(6) .8662(3) .057(2) Uij
C(7) .5638(9) .4019(6) .8468(3) .054(2) Uij
C(8) .6753(9) .3956(6) .7840(3) .049(2) Uij
C(9) .8541(9) .3019(6) .7931(3) .047(2) Uij
C(10) .7825(9) .1709(5) .8115(3) .044(2) Uij
C(11) .9786(9) .3018(6) .7303(3) .063(2) Uij
C(12) 1.0522(9) .4337(6) .7142(3) .056(2) Uij
C(13) .8761(9) .5221(6) .7039(3) .050(2) Uij
C(14) .7606(9) .5204(5) .7666(3) .050(2) Uij
C(15) .6159(9) .6293(6) .7592(3) .065(2) Uij
C(16) .7355(9) .7261(6) .7245(3) .059(2) Uij
C(17) .9285(9) .6603(6) .6993(3) .053(2) Uij
C(18) .7339(9) .4872(6) .6418(3) .063(2) Uij
C(19) .6480(9) .1113(6) .7526(3) .058(2) Uij
C(20) 1.002(1) .7164(6) .6374(3) .066(2) Uij
C(21) 1.173(1) .6470(7) .6078(4) .090(3) Uij
C(22) 1.065(1) .8508(7) .6505(4) .095(3) Uij
C(23) 1.124(1) .9208(8) .5896(4) .112(3) Uij
C(24) 1.177(1) 1.0539(8) .6036(5) .120(4) Uij
C(25) 1.275(2) 1.1233(9) .5528(4) .122(4) Uij
C(26) 1.275(2) 1.2539(9) .5634(5) .210(6) Uij
C(27) 1.486(2) 1.073(1) .5439(5) .206(6) Uij
C(28) 1.0600(9) -0.1263(6) .8637(3) .046(2) Uij
C(29) 1.0342(9) -0.2362(6) .8993(3) .051(2) Uij
C(30) 1.1759(9) -0.3325(6) .9017(3) .051(2) Uij
C(31) 1.145(1) -0.4347(6) .9359(3) .064(2) Uij
C(32) .966(1) -0.4493(6) .9691(3) .059(2) Uij
C(33) .825(1) -0.3588(7) .9664(3) .060(2) Uij
C(34) .8540(9) -0.2493(6) .9316(3) .049(2) Uij
C(35) .7112(9) -0.1511(7) .9282(3) .059(2) Uij
H(1A) 1.0624 .1334 .8546 .0564 Uij
H(1B) 1.0237 .0693 .7873 .0564 Uij
H(4A) .4721 .0329 .8632 .0754 Uij
H(4B) .534 .0652 .9356 .0754 Uij
H(5A) .7565 .2096 .9062 .0577 Uij
H(6A) .3896 .2483 .8341 .0682 Uij
H(6B) .4333 .2817 .9073 .0682 Uij
H(7A) .4489 .4548 .8402 .0642 Uij
H(7B) .6543 .4335 .8811 .0642 Uij
H(8A1) .5823 .3688 .7492 .0593 Uij
H(9A1) .9435 .3305 .8284 .0561 Uij
H(11A) 1.0946 .2499 .7376 .0751 Uij
H(11B) .8939 .2717 .6943 .0751 Uij
H(12A) 1.1416 .4622 .7495 .0673 Uij
H(12B) 1.1236 .4307 .6755 .0673 Uij
H(14A) .8588 .5409 .8012 .0597 Uij
H(15A) .4944 .6077 .7338 .0777 Uij
H(15B) .5818 .658 .8009 .0777 Uij
H(16A) .6536 .7593 .6886 .0704 Uij
H(16B) .7768 .7902 .754 .0704 Uij
H(17A) 1.0357 .6741 .7322 .0634 Uij
H(18A) .6115 .5341 .6411 .0761 Uij
H(18B) .8026 .5041 .6035 .0761 Uij
H(18C) .7014 .4023 .6432 .0761 Uij
H(19A) .5271 .1584 .7439 .0695 Uij
H(19B) .7238 .11 .7148 .0695 Uij
H(19C) .6124 .0298 .7637 .0695 Uij
H(20A) .8889 .7173 .6058 .0799 Uij
H(21A) 1.128 .5665 .5964 .1081 Uij
H(21B) 1.2108 .6887 .5698 .1081 Uij
H(21C) 1.288 .6424 .6387 .1081 Uij
H(22A) .9534 .8922 .6679 .1134 Uij
H(22B) 1.1791 .8514 .6819 .1134 Uij
H(23A) 1.2395 .8817 .5731 .134 Uij
H(23B) 1.0124 .9178 .5575 .134 Uij
H(24A) 1.0538 1.0951 .6116 .144 Uij
H(24B) 1.2674 1.0558 .642 .144 Uij
H(25A) 1.1958 1.1089 .5129 .1461 Uij
H(26A) 1.353 1.2726 .6029 .252 Uij
H(26B) 1.3322 1.294 .5279 .252 Uij
H(26C) 1.1379 1.2813 .5664 .252 Uij
H(27A) 1.4761 .988 .5341 .2464 Uij
H(27B) 1.5432 1.1151 .509 .2464 Uij
H(27C) 1.57 1.0847 .5831 .2464 Uij
H(28A) 1.1793 -0.1179 .8404 .0553 Uij
H(30A) 1.2962 -0.3253 .8788 .0614 Uij
H(31A) 1.2443 -0.4982 .9377 .0762 Uij
H(32A) .945 -0.5221 .9933 .0703 Uij
H(33A) .7029 -0.3693 .9883 .0714 Uij
H(35A) .5887 -0.1607 .9498 .0704 Uij

loop_
_atom_type_symbol
_atom_type_scat_dispersion_real
_atom_type_scat_dispersion_imag
_atom_type_scat_source
C 0.003 0.002 'International Tables'
H 0.000 0.000 'International Tables'

loop_
_geom_angle_atom_site_label_1
_geom_angle_atom_site_label_2
_geom_angle_atom_site_label_3
_geom_angle
_geom_angle_publ_flag
C(2) C(1) C(10) 115.2(9) no
C(1) C(2) C(3) 121.0(10) no
C(1) C(2) C(28) 120.9(9) no
C(3) C(2) C(28) 118.0(10) no
C(2) C(3) C(4) 119.0(10) no
C(2) C(3) C(35) 118.0(10) no
C(4) C(3) C(35) 121.7(10) no
C(3) C(4) C(5) 114.1(9) no
C(4) C(5) C(6) 110.6(9) no
C(4) C(5) C(10) 111.5(9) no
C(6) C(5) C(10) 114.7(9) no
C(5) C(6) C(7) 112.5(9) no
C(6) C(7) C(8) 111.0(9) no
C(7) C(8) C(9) 109.3(9) no
C(7) C(8) C(14) 111.3(9) no
C(9) C(8) C(14) 109.1(9) no
C(8) C(9) C(10) 113.2(8) no
C(8) C(9) C(11) 109.4(9) no
C(10) C(9) C(11) 112.3(9) no
C(1) C(10) C(5) 108.9(9) no
C(1) C(10) C(9) 110.2(8) no
C(1) C(10) C(19) 108.1(8) no
C(5) C(10) C(9) 107.8(8) no
C(5) C(10) C(19) 111.2(9) no
C(9) C(10) C(19) 110.7(9) no
C(9) C(11) C(12) 111.0(9) no
C(11) C(12) C(13) 112.0(9) no
C(12) C(13) C(14) 107.0(9) no
C(12) C(13) C(17) 117.3(9) no
C(12) C(13) C(18) 111.3(9) no
C(14) C(13) C(17) 100.7(9) no
C(14) C(13) C(18) 112.0(9) no
C(17) C(13) C(18) 108.0(9) no
C(8) C(14) C(13) 114.7(9) no
C(8) C(14) C(15) 118.9(9) no
C(13) C(14) C(15) 104.4(9) no
C(14) C(15) C(16) 104.4(9) no
C(15) C(16) C(17) 106.9(9) no
C(13) C(17) C(16) 103.7(9) no
C(13) C(17) C(20) 121.8(10) no
C(16) C(17) C(20) 113.7(10) no
C(17) C(20) C(21) 115.0(10) no
C(17) C(20) C(22) 109.0(10) no
C(21) C(20) C(22) 110.0(10) no
C(20) C(22) C(23) 114.0(10) no
C(22) C(23) C(24) 112.0(10) no
C(23) C(24) C(25) 117.0(10) no
C(24) C(25) C(26) 113.0(10) no
C(24) C(25) C(27) 110.0(10) no
C(26) C(25) C(27) 112.0(10) no
C(2) C(28) C(29) 123.6(9) no
C(28) C(29) C(30) 123.2(10) no
C(28) C(29) C(34) 117.0(10) no
C(30) C(29) C(34) 119.0(10) no
C(29) C(30) C(31) 121.0(10) no
C(30) C(31) C(32) 120.0(10) no
C(31) C(32) C(33) 119.0(10) no
C(32) C(33) C(34) 121.0(10) no
C(29) C(34) C(33) 118.0(10) no
C(29) C(34) C(35) 118.0(10) no
C(33) C(34) C(35) 123.0(10) no
C(3) C(35) C(34) 124.0(10) no

loop_
_geom_bond_atom_site_label_1
_geom_bond_atom_site_label_2
_geom_bond_distance
_geom_bond_publ_flag
C(1) C(2) 1.510(10) no
C(1) C(10) 1.510(10) no
C(2) C(3) 1.430(10) no
C(2) C(28) 1.390(10) no
C(3) C(4) 1.500(10) no
C(3) C(35) 1.370(10) no
C(4) C(5) 1.540(10) no
C(5) C(6) 1.510(10) no
C(5) C(10) 1.520(10) no
C(6) C(7) 1.52(2) no
C(7) C(8) 1.530(10) no
C(8) C(9) 1.550(10) no
C(8) C(14) 1.520(10) no
C(9) C(10) 1.560(10) no
C(9) C(11) 1.570(10) no
C(10) C(19) 1.580(10) no
C(11) C(12) 1.560(10) no
C(12) C(13) 1.510(10) no
C(13) C(14) 1.540(10) no
C(13) C(17) 1.550(10) no
C(13) C(18) 1.570(10) no
C(14) C(15) 1.520(10) no
C(15) C(16) 1.520(10) no
C(16) C(17) 1.570(10) no
C(17) C(20) 1.520(10) no
C(20) C(21) 1.510(10) no
C(20) C(22) 1.54(2) no
C(22) C(23) 1.54(2) no
C(23) C(24) 1.51(2) no
C(24) C(25) 1.47(2) no
C(25) C(26) 1.44(2) no
C(25) C(27) 1.51(2) no
C(28) C(29) 1.420(10) no
C(29) C(30) 1.400(10) no
C(29) C(34) 1.400(10) no
C(30) C(31) 1.340(10) no
C(31) C(32) 1.400(10) no
C(32) C(33) 1.350(10) no
C(33) C(34) 1.410(10) no
C(34) C(35) 1.420(10) no
